data_1513247
loop_
_publ_author_name
'Zhou, Bing'
'Du, Juanjuan'
'Yang, Yaxi'
'Feng, Huijin'
'Li, Yuanchao'

_publ_section_title
;
 Rhodium-catalyzed direct addition of aryl C-h bonds to nitrosobenzenes at
 room temperature.
;
_journal_issue 24
_journal_name_full 'Organic letters'
_journal_page_first 6302
_journal_page_last 6305
_journal_paper_doi 10.1021/ol403187t
_journal_volume 15
_journal_year 2013
_chemical_formula_sum 'C19 H16 N2 O3'
_chemical_formula_weight 320.34
_chemical_name_common 3a
_chemical_name_systematic
;
 ?
;
_space_group_IT_number 2
_symmetry_cell_setting triclinic
_symmetry_space_group_name_Hall '-P 1'
_symmetry_space_group_name_H-M 'P -1'
_atom_sites_solution_hydrogens geom
_atom_sites_solution_primary direct
_atom_sites_solution_secondary difmap
_audit_creation_method SHELXL-97
_cell_angle_alpha 82.787(12)
_cell_angle_beta 80.414(12)
_cell_angle_gamma 73.332(11)
_cell_formula_units_Z 2
_cell_length_a 6.2622(10)
_cell_length_b 10.5075(16)
_cell_length_c 12.874(2)
_cell_measurement_reflns_used 6169
_cell_measurement_temperature 296(2)
_cell_measurement_theta_max 54.87
_cell_measurement_theta_min 4.50
_cell_volume 797.5(2)
_computing_cell_refinement 'Bruker SAINT'
_computing_data_collection 'Bruker APEX2'
_computing_data_reduction 'Bruker SAINT'
_computing_molecular_graphics 'Bruker SHELXTL'
_computing_publication_material 'Bruker SHELXTL'
_computing_structure_refinement 'SHELXL-97 (Sheldrick, 2008)'
_computing_structure_solution 'SHELXS-97 (Sheldrick, 2008)'
_diffrn_ambient_temperature 296(2)
_diffrn_measured_fraction_theta_full 1.000
_diffrn_measured_fraction_theta_max 1.000
_diffrn_measurement_device_type 'Bruker APEX-II CCD'
_diffrn_measurement_method 'phi and omega scans'
_diffrn_radiation_monochromator graphite
_diffrn_radiation_source 'fine-focus sealed tube'
_diffrn_radiation_type MoK\a
_diffrn_radiation_wavelength 0.71073
_diffrn_reflns_av_R_equivalents 0.0505
_diffrn_reflns_av_sigmaI/netI 0.0513
_diffrn_reflns_limit_h_max 7
_diffrn_reflns_limit_h_min -7
_diffrn_reflns_limit_k_max 12
_diffrn_reflns_limit_k_min -12
_diffrn_reflns_limit_l_max 15
_diffrn_reflns_limit_l_min -15
_diffrn_reflns_number 11374
_diffrn_reflns_theta_full 25.00
_diffrn_reflns_theta_max 25.00
_diffrn_reflns_theta_min 1.61
_exptl_absorpt_coefficient_mu 0.092
_exptl_absorpt_correction_T_max 0.9954
_exptl_absorpt_correction_T_min 0.9730
_exptl_absorpt_correction_type multi-scan
_exptl_absorpt_process_details sadabs
_exptl_crystal_colour colorless
_exptl_crystal_density_diffrn 1.334
_exptl_crystal_density_method 'not measured'
_exptl_crystal_description needle
_exptl_crystal_F_000 336
_exptl_crystal_size_max 0.30
_exptl_crystal_size_mid 0.09
_exptl_crystal_size_min 0.05
_refine_diff_density_max 0.130
_refine_diff_density_min -0.164
_refine_diff_density_rms 0.036
_refine_ls_extinction_coef 0.0039(15)
_refine_ls_extinction_expression Fc^*^=kFc[1+0.001xFc^2^\l^3^/sin(2\q)]^-1/4^
_refine_ls_extinction_method none
_refine_ls_goodness_of_fit_ref 1.041
_refine_ls_hydrogen_treatment mixed
_refine_ls_matrix_type full
_refine_ls_number_parameters 221
_refine_ls_number_reflns 2815
_refine_ls_number_restraints 0
_refine_ls_restrained_S_all 1.041
_refine_ls_R_factor_all 0.0915
_refine_ls_R_factor_gt 0.0419
_refine_ls_shift/su_max 0.000
_refine_ls_shift/su_mean 0.000
_refine_ls_structure_factor_coef Fsqd
_refine_ls_weighting_details 'calc w=1/[\s^2^(Fo^2^)+(0.0424P)^2^+0.0000P] where P=(Fo^2^+2Fc^2^)/3'
_refine_ls_weighting_scheme calc
_refine_ls_wR_factor_gt 0.0828
_refine_ls_wR_factor_ref 0.1002
_reflns_number_gt 1669
_reflns_number_total 2815
_reflns_threshold_expression >2sigma(I)
_cod_data_source_file ol403187t_si_002.cif
_cod_data_source_block C:\2013228.CIF
_cod_original_cell_volume 797.4(2)
_cod_original_sg_symbol_H-M P-1
_cod_database_code 1513247

loop_
_symmetry_equiv_pos_as_xyz
'x, y, z'
'-x, -y, -z'

loop_
_atom_site_label
_atom_site_type_symbol
_atom_site_fract_x
_atom_site_fract_y
_atom_site_fract_z
_atom_site_U_iso_or_equiv
_atom_site_adp_type
_atom_site_occupancy
_atom_site_symmetry_multiplicity
_atom_site_calc_flag
_atom_site_refinement_flags
O1 O 0.4661(2) 1.23146(13) 0.52357(11) 0.0534(4) Uani 1 1 d .
O2 O 0.7690(3) 1.30582(14) 0.51676(12) 0.0661(5) Uani 1 1 d .
O3 O 1.2837(2) 0.71047(14) 0.77671(12) 0.0516(4) Uani 1 1 d .
H4 H 1.324(4) 0.726(2) 0.8464(18) 0.077 Uiso 1 1 d .
N2 N 0.4491(3) 0.75938(17) 0.94753(13) 0.0475(5) Uani 1 1 d .
N1 N 1.0432(3) 0.74525(16) 0.79297(12) 0.0401(4) Uani 1 1 d .
C2 C 0.4458(5) 0.8724(2) 1.09807(18) 0.0627(7) Uani 1 1 d .
H1 H 0.3650 0.9307 1.1485 0.075 Uiso 1 1 calc R
C1 C 0.3427(4) 0.8421(2) 1.02277(19) 0.0594(7) Uani 1 1 d .
H5 H 0.1892 0.8813 1.0236 0.071 Uiso 1 1 calc R
C5 C 0.6705(3) 0.70508(19) 0.94606(15) 0.0385(5) Uani 1 1 d .
C6 C 0.7835(3) 0.61109(18) 0.86347(14) 0.0371(5) Uani 1 1 d .
C11 C 0.9687(3) 0.62767(19) 0.79206(14) 0.0383(5) Uani 1 1 d .
C12 C 0.9512(3) 0.85965(19) 0.72816(14) 0.0361(5) Uani 1 1 d .
C13 C 0.7436(3) 0.88092(19) 0.69397(15) 0.0404(5) Uani 1 1 d .
H14 H 0.6648 0.8167 0.7114 0.049 Uiso 1 1 calc R
C14 C 0.6540(3) 0.99668(19) 0.63443(15) 0.0416(5) Uani 1 1 d .
H15 H 0.5154 1.0091 0.6118 0.050 Uiso 1 1 calc R
C15 C 0.7659(3) 1.09487(19) 0.60763(14) 0.0391(5) Uani 1 1 d .
C18 C 0.6735(4) 1.2204(2) 0.54500(16) 0.0448(5) Uani 1 1 d .
C19 C 0.3606(4) 1.3509(2) 0.46207(17) 0.0576(6) Uani 1 1 d .
H3 H 0.3562 1.4278 0.4965 0.086 Uiso 1 1 calc R
H2 H 0.2100 1.3506 0.4560 0.086 Uiso 1 1 calc R
H16 H 0.4454 1.3538 0.3929 0.086 Uiso 1 1 calc R
C3 C 0.6711(5) 0.8145(2) 1.09711(18) 0.0668(7) Uani 1 1 d .
H6 H 0.7463 0.8318 1.1480 0.080 Uiso 1 1 calc R
C4 C 0.7861(4) 0.7305(2) 1.02049(17) 0.0560(6) Uani 1 1 d .
H7 H 0.9398 0.6911 1.0186 0.067 Uiso 1 1 calc R
C7 C 0.7016(3) 0.50324(19) 0.85524(15) 0.0450(5) Uani 1 1 d .
H8 H 0.5753 0.4918 0.9007 0.054 Uiso 1 1 calc R
C8 C 0.8042(4) 0.4133(2) 0.78103(16) 0.0549(6) Uani 1 1 d .
H9 H 0.7466 0.3423 0.7763 0.066 Uiso 1 1 calc R
C9 C 0.9922(4) 0.4285(2) 0.71377(17) 0.0593(7) Uani 1 1 d .
H11 H 1.0642 0.3663 0.6650 0.071 Uiso 1 1 calc R
C10 C 1.0732(4) 0.5356(2) 0.71873(16) 0.0522(6) Uani 1 1 d .
H10 H 1.1991 0.5464 0.6726 0.063 Uiso 1 1 calc R
C17 C 1.0657(3) 0.9575(2) 0.70110(16) 0.0467(6) Uani 1 1 d .
H13 H 1.2047 0.9450 0.7233 0.056 Uiso 1 1 calc R
C16 C 0.9738(4) 1.0727(2) 0.64158(16) 0.0486(6) Uani 1 1 d .
H12 H 1.0524 1.1369 0.6238 0.058 Uiso 1 1 calc R

loop_
_atom_site_aniso_label
_atom_site_aniso_U_11
_atom_site_aniso_U_22
_atom_site_aniso_U_33
_atom_site_aniso_U_23
_atom_site_aniso_U_13
_atom_site_aniso_U_12
O1 0.0552(11) 0.0439(9) 0.0618(10) 0.0078(7) -0.0138(8) -0.0165(8)
O2 0.0707(12) 0.0519(10) 0.0826(12) 0.0149(8) -0.0156(9) -0.0332(9)
O3 0.0309(9) 0.0650(10) 0.0573(9) -0.0066(8) -0.0073(7) -0.0090(8)
N2 0.0387(12) 0.0487(11) 0.0531(11) -0.0068(9) 0.0012(9) -0.0118(10)
N1 0.0287(10) 0.0443(10) 0.0481(10) -0.0044(8) -0.0045(8) -0.0113(9)
C2 0.075(2) 0.0575(16) 0.0539(15) -0.0169(12) 0.0116(13) -0.0213(15)
C1 0.0444(15) 0.0549(15) 0.0710(17) -0.0105(13) 0.0098(13) -0.0087(13)
C5 0.0379(13) 0.0377(12) 0.0397(12) 0.0011(9) -0.0034(10) -0.0129(11)
C6 0.0386(13) 0.0332(11) 0.0374(11) 0.0035(9) -0.0098(9) -0.0064(10)
C11 0.0392(13) 0.0368(12) 0.0387(11) -0.0009(9) -0.0065(9) -0.0102(10)
C12 0.0344(12) 0.0345(11) 0.0386(11) -0.0045(9) -0.0012(9) -0.0096(10)
C13 0.0397(13) 0.0403(12) 0.0464(12) -0.0016(10) -0.0052(10) -0.0199(11)
C14 0.0395(13) 0.0416(12) 0.0472(12) -0.0002(10) -0.0074(10) -0.0173(11)
C15 0.0399(13) 0.0373(12) 0.0422(12) -0.0047(9) -0.0011(10) -0.0158(11)
C18 0.0491(15) 0.0419(13) 0.0453(12) -0.0042(10) -0.0010(11) -0.0179(12)
C19 0.0651(16) 0.0490(14) 0.0533(14) 0.0068(11) -0.0129(12) -0.0089(13)
C3 0.082(2) 0.0784(18) 0.0469(14) -0.0162(13) -0.0105(14) -0.0261(17)
C4 0.0481(15) 0.0700(16) 0.0515(14) -0.0107(12) -0.0115(11) -0.0137(13)
C7 0.0510(14) 0.0414(12) 0.0428(12) 0.0033(10) -0.0055(10) -0.0161(11)
C8 0.0762(18) 0.0406(13) 0.0529(14) 0.0001(11) -0.0087(13) -0.0256(13)
C9 0.0803(19) 0.0421(13) 0.0516(14) -0.0102(11) 0.0068(13) -0.0168(13)
C10 0.0583(16) 0.0507(14) 0.0452(13) -0.0061(11) 0.0053(11) -0.0171(13)
C17 0.0354(13) 0.0491(14) 0.0590(14) -0.0049(11) -0.0058(10) -0.0172(11)
C16 0.0457(15) 0.0418(13) 0.0622(14) -0.0019(11) -0.0017(11) -0.0223(12)

loop_
_atom_type_symbol
_atom_type_description
_atom_type_scat_dispersion_real
_atom_type_scat_dispersion_imag
_atom_type_scat_source
C C 0.0033 0.0016 'International Tables Vol C Tables 4.2.6.8 and 6.1.1.4'
H H 0.0000 0.0000 'International Tables Vol C Tables 4.2.6.8 and 6.1.1.4'
N N 0.0061 0.0033 'International Tables Vol C Tables 4.2.6.8 and 6.1.1.4'
O O 0.0106 0.0060 'International Tables Vol C Tables 4.2.6.8 and 6.1.1.4'

loop_
_geom_angle_atom_site_label_1
_geom_angle_atom_site_label_2
_geom_angle_atom_site_label_3
_geom_angle
C18 O1 C19 116.97(16)
N1 O3 H4 103.7(12)
C5 N2 C1 117.5(2)
C12 N1 O3 111.43(14)
C12 N1 C11 118.49(16)
O3 N1 C11 109.47(15)
C1 C2 C3 118.0(2)
C1 C2 H1 121.0
C3 C2 H1 121.0
N2 C1 C2 124.1(2)
N2 C1 H5 117.9
C2 C1 H5 117.9
N2 C5 C4 121.58(19)
N2 C5 C6 116.44(19)
C4 C5 C6 121.9(2)
C11 C6 C7 117.99(18)
C11 C6 C5 122.34(18)
C7 C6 C5 119.66(17)
C10 C11 C6 120.48(19)
C10 C11 N1 120.65(17)
C6 C11 N1 118.81(17)
C13 C12 C17 118.68(18)
C13 C12 N1 121.85(17)
C17 C12 N1 119.41(18)
C14 C13 C12 120.33(17)
C14 C13 H14 119.8
C12 C13 H14 119.8
C13 C14 C15 121.42(19)
C13 C14 H15 119.3
C15 C14 H15 119.3
C14 C15 C16 117.97(19)
C14 C15 C18 122.75(19)
C16 C15 C18 119.28(17)
O2 C18 O1 122.7(2)
O2 C18 C15 124.7(2)
O1 C18 C15 112.58(17)
O1 C19 H3 109.5
O1 C19 H2 109.5
H3 C19 H2 109.5
O1 C19 H16 109.5
H3 C19 H16 109.5
H2 C19 H16 109.5
C2 C3 C4 119.5(2)
C2 C3 H6 120.2
C4 C3 H6 120.2
C3 C4 C5 119.3(2)
C3 C4 H7 120.3
C5 C4 H7 120.3
C8 C7 C6 121.14(19)
C8 C7 H8 119.4
C6 C7 H8 119.4
C7 C8 C9 120.0(2)
C7 C8 H9 120.0
C9 C8 H9 120.0
C10 C9 C8 119.9(2)
C10 C9 H11 120.0
C8 C9 H11 120.0
C9 C10 C11 120.3(2)
C9 C10 H10 119.8
C11 C10 H10 119.8
C16 C17 C12 120.29(19)
C16 C17 H13 119.9
C12 C17 H13 119.9
C17 C16 C15 121.30(18)
C17 C16 H12 119.3
C15 C16 H12 119.3

loop_
_geom_bond_atom_site_label_1
_geom_bond_atom_site_label_2
_geom_bond_distance
O1 C18 1.342(2)
O1 C19 1.445(2)
O2 C18 1.204(2)
O3 N1 1.4297(19)
O3 H4 1.01(2)
N2 C5 1.337(2)
N2 C1 1.343(3)
N1 C12 1.409(2)
N1 C11 1.442(2)
C2 C1 1.364(3)
C2 C3 1.366(3)
C2 H1 0.9300
C1 H5 0.9300
C5 C4 1.385(3)
C5 C6 1.490(3)
C6 C11 1.393(2)
C6 C7 1.393(2)
C11 C10 1.384(3)
C12 C13 1.390(3)
C12 C17 1.394(3)
C13 C14 1.378(3)
C13 H14 0.9300
C14 C15 1.385(2)
C14 H15 0.9300
C15 C16 1.389(3)
C15 C18 1.475(3)
C19 H3 0.9600
C19 H2 0.9600
C19 H16 0.9600
C3 C4 1.374(3)
C3 H6 0.9300
C4 H7 0.9300
C7 C8 1.376(3)
C7 H8 0.9300
C8 C9 1.376(3)
C8 H9 0.9300
C9 C10 1.373(3)
C9 H11 0.9300
C10 H10 0.9300
C17 C16 1.378(3)
C17 H13 0.9300
C16 H12 0.9300

loop_
_geom_torsion_atom_site_label_1
_geom_torsion_atom_site_label_2
_geom_torsion_atom_site_label_3
_geom_torsion_atom_site_label_4
_geom_torsion
C5 N2 C1 C2 -0.9(3)
C3 C2 C1 N2 -0.2(3)
C1 N2 C5 C4 1.4(3)
C1 N2 C5 C6 178.57(16)
N2 C5 C6 C11 125.1(2)
C4 C5 C6 C11 -57.7(3)
N2 C5 C6 C7 -54.0(2)
C4 C5 C6 C7 123.2(2)
C7 C6 C11 C10 -3.0(3)
C5 C6 C11 C10 177.90(19)
C7 C6 C11 N1 174.38(17)
C5 C6 C11 N1 -4.7(3)
C12 N1 C11 C10 87.4(2)
O3 N1 C11 C10 -41.8(2)
C12 N1 C11 C6 -89.9(2)
O3 N1 C11 C6 140.82(17)
O3 N1 C12 C13 151.56(17)
C11 N1 C12 C13 23.2(3)
O3 N1 C12 C17 -31.3(2)
C11 N1 C12 C17 -159.70(17)
C17 C12 C13 C14 0.1(3)
N1 C12 C13 C14 177.17(17)
C12 C13 C14 C15 -0.4(3)
C13 C14 C15 C16 0.7(3)
C13 C14 C15 C18 -179.34(18)
C19 O1 C18 O2 1.3(3)
C19 O1 C18 C15 -179.76(16)
C14 C15 C18 O2 -177.1(2)
C16 C15 C18 O2 2.8(3)
C14 C15 C18 O1 4.0(3)
C16 C15 C18 O1 -176.07(17)
C1 C2 C3 C4 1.0(3)
C2 C3 C4 C5 -0.6(3)
N2 C5 C4 C3 -0.6(3)
C6 C5 C4 C3 -177.68(19)
C11 C6 C7 C8 2.0(3)
C5 C6 C7 C8 -178.90(19)
C6 C7 C8 C9 0.5(3)
C7 C8 C9 C10 -1.9(3)
C8 C9 C10 C11 0.9(3)
C6 C11 C10 C9 1.6(3)
N1 C11 C10 C9 -175.69(19)
C13 C12 C17 C16 0.0(3)
N1 C12 C17 C16 -177.22(18)
C12 C17 C16 C15 0.4(3)
C14 C15 C16 C17 -0.7(3)
C18 C15 C16 C17 179.37(18)
